data_7051436
_journal_name_full 'New Journal of Chemistry'
_journal_paper_doi 10.1039/a901893j
_journal_year 1999
_chemical_formula_sum 'C24 H24 Cl2 F6 Fe N4 P'
_chemical_formula_weight 640.19
_space_group_IT_number 61
_symmetry_cell_setting orthorhombic
_symmetry_space_group_name_Hall '-P 2ac 2ab'
_symmetry_space_group_name_H-M 'P b c a'
_cell_angle_alpha 90.00
_cell_angle_beta 90.00
_cell_angle_gamma 90.00
_cell_formula_units_Z 8
_cell_length_a 17.0596(2)
_cell_length_b 11.1202(2)
_cell_length_c 28.8769(4)
_cell_measurement_temperature 193(2)
_cell_volume 5478.13(14)
_diffrn_ambient_temperature 193(2)
_exptl_crystal_density_diffrn 1.552
_refine_ls_R_factor_obs 0.0687
_refine_ls_wR_factor_obs 0.1923
_cod_depositor_comments
;
The following automatic conversions were performed:
'_symmetry_cell_setting' value 'Orthorhombic' changed to 'orthorhombic'
according to '/home/saulius/struct/CIF-dictionaries/cif_core.dic'
dictionary named 'cif_core.dic' version 2.4.1 from 2010-06-29.

Automatic conversion script
Id: cif_fix_enum 1527 2010-12-29 10:47:43Z saulius 
;
_cod_original_sg_symbol_H-M 'P ???'
_cod_database_code 7051436

loop_
_symmetry_equiv_pos_as_xyz
'x, y, z'
'-x+1/2, -y, z+1/2'
'-x, y+1/2, -z+1/2'
'x+1/2, -y+1/2, -z'
'-x, -y, -z'
'x-1/2, y, -z-1/2'
'x, -y-1/2, z-1/2'
'-x-1/2, y-1/2, z'

loop_
_atom_site_aniso_label
_atom_site_aniso_U_11
_atom_site_aniso_U_22
_atom_site_aniso_U_33
_atom_site_aniso_U_23
_atom_site_aniso_U_13
_atom_site_aniso_U_12
Fe 0.02795(14) 0.01927(14) 0.02056(13) 0.00166(11) -0.00165(11) 0.00163(12)
Cl1 0.0374(3) 0.0336(3) 0.0325(2) -0.0076(2) -0.0059(2) 0.0015(2)
Cl2 0.0292(3) 0.0300(3) 0.0348(3) 0.0009(2) -0.0047(2) 0.0030(2)
N1 0.0381(9) 0.0154(8) 0.0291(8) -0.0005(7) -0.0036(7) 0.0002(7)
N2 0.0350(9) 0.0185(8) 0.0238(8) 0.0048(7) 0.0003(7) 0.0010(7)
N3 0.0325(9) 0.0372(10) 0.0237(8) 0.0025(8) -0.0015(7) -0.0013(8)
N4 0.0192(8) 0.0226(8) 0.0266(8) 0.0097(7) -0.0005(6) 0.0022(7)
C1 0.0519(13) 0.0186(10) 0.0320(11) -0.0051(9) -0.0007(10) -0.0035(10)
C2 0.080(2) 0.0159(10) 0.0427(13) 0.0005(10) -0.0005(13) -0.0014(12)
C3 0.077(2) 0.0280(12) 0.0414(13) 0.0092(11) -0.0023(13) -0.0151(12)
C4 0.080(2) 0.0258(11) 0.0250(10) 0.0018(10) 0.0034(11) 0.0014(12)
C5 0.0468(12) 0.0157(10) 0.0242(10) 0.0026(8) 0.0010(9) 0.0011(9)
C6 0.203(4) 0.0328(14) 0.0428(15) 0.0168(13) 0.005(2) -0.026(2)
C7 0.0403(11) 0.0194(10) 0.0241(10) 0.0011(8) 0.0029(9) 0.0020(9)
C8 0.091(2) 0.0266(11) 0.0237(10) 0.0011(10) 0.0112(12) -0.0043(13)
C9 0.085(2) 0.0288(12) 0.0378(12) -0.0108(10) 0.0149(13) -0.0040(13)
C10 0.080(2) 0.0166(10) 0.0387(12) 0.0033(10) 0.0124(12) 0.0033(12)
C11 0.0471(12) 0.0206(10) 0.0260(10) 0.0051(9) 0.0019(9) 0.0004(10)
C12 0.242(5) 0.037(2) 0.0352(14) -0.0137(13) 0.032(2) -0.020(2)
C21 0.0407(12) 0.0417(12) 0.0303(11) 0.0118(10) -0.0050(10) -0.0096(11)
C22 0.0327(12) 0.065(2) 0.0344(12) 0.0073(12) 0.0054(10) -0.0123(12)
C23 0.0350(12) 0.071(2) 0.0329(12) 0.0036(13) 0.0024(10) 0.0036(12)
C24 0.0369(12) 0.0406(13) 0.0359(11) -0.0027(11) 0.0010(10) 0.0048(11)
C25 0.0315(10) 0.0280(10) 0.0250(9) -0.0031(9) 0.0008(8) 0.0011(9)
C26 0.0367(15) 0.111(3) 0.080(2) 0.017(2) 0.0131(14) 0.013(2)
C27 0.0280(10) 0.0272(10) 0.0269(10) -0.0006(9) -0.0019(8) -0.0022(9)
C28 0.0295(10) 0.0279(11) 0.0410(12) -0.0021(10) -0.0034(10) 0.0052(9)
C29 0.0362(11) 0.0286(11) 0.0344(10) 0.0099(9) -0.0129(9) -0.0079(10)
C30 0.0332(11) 0.0422(13) 0.0336(11) 0.0091(10) -0.0032(9) -0.0119(10)
C31 0.0290(10) 0.0363(12) 0.0302(10) 0.0077(10) -0.0006(9) 0.0053(10)
C32 0.0514(15) 0.0268(12) 0.074(2) 0.0206(12) -0.0089(14) -0.0043(11)
P 0.0547(4) 0.0533(4) 0.0302(3) -0.0060(3) -0.0020(3) -0.0018(3)
F1 0.0654(11) 0.200(2) 0.0531(10) -0.0197(13) -0.0179(9) 0.0265(14)
F2 0.178(2) 0.0658(11) 0.0956(13) -0.0227(11) 0.0522(13) -0.0470(13)
F3 0.0647(10) 0.1092(14) 0.0372(8) -0.0115(9) 0.0034(8) 0.0157(10)
F4 0.144(2) 0.0531(10) 0.0663(11) -0.0040(9) -0.0075(12) -0.0052(12)
F5 0.0772(11) 0.0788(11) 0.0312(7) -0.0060(7) 0.0048(7) -0.0094(9)
F6 0.0625(10) 0.1138(15) 0.0417(8) 0.0113(9) 0.0029(8) 0.0230(10)

loop_
_atom_site_label
_atom_site_type_symbol
_atom_site_fract_x
_atom_site_fract_y
_atom_site_fract_z
_atom_site_U_iso_or_equiv
_atom_site_thermal_displace_type
_atom_site_occupancy
_atom_site_calc_flag
_atom_site_refinement_flags
_atom_site_disorder_group
Fe Fe 0.64743(2) 0.38021(2) 0.588907(9) 0.02259(8) Uani 1 d . .
Cl1 Cl 0.63032(3) 0.23660(5) 0.53431(2) 0.03449(14) Uani 1 d . .
Cl2 Cl 0.78020(3) 0.38926(5) 0.58982(2) 0.03131(14) Uani 1 d . .
N1 N 0.63654(10) 0.26399(15) 0.64734(6) 0.0275(5) Uani 1 d . .
N2 N 0.64687(10) 0.50186(15) 0.64954(6) 0.0257(4) Uani 1 d . .
N3 N 0.52051(11) 0.4117(2) 0.59228(6) 0.0311(5) Uani 1 d . .
N4 N 0.62964(9) 0.53230(15) 0.54543(6) 0.0228(4) Uani 1 d . .
C1 C 0.63201(14) 0.1419(2) 0.64475(8) 0.0342(6) Uani 1 d . .
H1A H 0.63642(14) 0.1051(2) 0.61519(8) 0.041 Uiso 1 calc R .
C2 C 0.6215(2) 0.0704(2) 0.68224(9) 0.0461(8) Uani 1 d . .
H2A H 0.6202(2) -0.0145(2) 0.67859(9) 0.055 Uiso 1 calc R .
C3 C 0.6127(2) 0.1207(2) 0.72613(9) 0.0489(8) Uani 1 d . .
C4 C 0.6208(2) 0.2462(2) 0.72892(8) 0.0436(7) Uani 1 d . .
H4A H 0.6179(2) 0.2846(2) 0.75825(8) 0.052 Uiso 1 calc R .
C5 C 0.63288(13) 0.3138(2) 0.69004(7) 0.0289(6) Uani 1 d . .
C6 C 0.5995(3) 0.0451(3) 0.76869(10) 0.0929(15) Uani 1 d . .
H6A H 0.5948(3) 0.0975(3) 0.79583(10) 0.139 Uiso 1 calc R .
H6B H 0.6440(3) -0.0096(3) 0.77293(10) 0.139 Uiso 1 calc R .
H6C H 0.5513(3) -0.0017(3) 0.76499(10) 0.139 Uiso 1 calc R .
C7 C 0.64238(13) 0.4467(2) 0.69135(7) 0.0279(6) Uani 1 d . .
C8 C 0.6480(2) 0.5108(2) 0.73216(8) 0.0470(8) Uani 1 d . .
H8A H 0.6449(2) 0.4697(2) 0.76092(8) 0.056 Uiso 1 calc R .
C9 C 0.6584(2) 0.6369(2) 0.73169(9) 0.0505(8) Uani 1 d . .
C10 C 0.6623(2) 0.6900(2) 0.68837(8) 0.0450(7) Uani 1 d . .
H10A H 0.6688(2) 0.7747(2) 0.68597(8) 0.054 Uiso 1 calc R .
C11 C 0.65691(14) 0.6222(2) 0.64907(8) 0.0312(6) Uani 1 d . .
H11A H 0.66038(14) 0.6617(2) 0.61997(8) 0.037 Uiso 1 calc R .
C12 C 0.6650(3) 0.7048(3) 0.77577(10) 0.105(2) Uani 1 d . .
H12A H 0.6606(3) 0.6490(3) 0.80191(10) 0.157 Uiso 1 calc R .
H12B H 0.6228(3) 0.7644(3) 0.77752(10) 0.157 Uiso 1 calc R .
H12C H 0.7158(3) 0.7457(3) 0.77697(10) 0.157 Uiso 1 calc R .
C21 C 0.46709(14) 0.3436(2) 0.61291(8) 0.0376(6) Uani 1 d . .
H21A H 0.48367(14) 0.2706(2) 0.62692(8) 0.045 Uiso 1 calc R .
C22 C 0.38787(14) 0.3737(2) 0.61509(8) 0.0440(8) Uani 1 d . .
H22A H 0.35149(14) 0.3214(2) 0.62980(8) 0.053 Uiso 1 calc R .
C23 C 0.36291(14) 0.4807(3) 0.59553(8) 0.0463(8) Uani 1 d . .
C24 C 0.41746(14) 0.5510(2) 0.57249(8) 0.0378(7) Uani 1 d . .
H24A H 0.40171(14) 0.6231(2) 0.55751(8) 0.045 Uiso 1 calc R .
C25 C 0.49560(12) 0.5148(2) 0.57151(7) 0.0282(5) Uani 1 d . .
C26 C 0.2786(2) 0.5223(4) 0.59865(12) 0.0760(12) Uani 1 d . .
H26A H 0.2730(2) 0.5996(4) 0.58274(12) 0.114 Uiso 1 calc R .
H26B H 0.2639(2) 0.5315(4) 0.63126(12) 0.114 Uiso 1 calc R .
H26C H 0.2444(2) 0.4626(4) 0.58399(12) 0.114 Uiso 1 calc R .
C27 C 0.55707(12) 0.5854(2) 0.54704(7) 0.0274(5) Uani 1 d . .
C28 C 0.54344(13) 0.6960(2) 0.52632(8) 0.0328(6) Uani 1 d . .
H28A H 0.49299(13) 0.7317(2) 0.52860(8) 0.039 Uiso 1 calc R .
C29 C 0.60234(13) 0.7554(2) 0.50233(7) 0.0331(6) Uani 1 d . .
C30 C 0.67476(13) 0.6991(2) 0.50050(8) 0.0363(6) Uani 1 d . .
H30A H 0.71659(13) 0.7355(2) 0.48389(8) 0.044 Uiso 1 calc R .
C31 C 0.68652(13) 0.5907(2) 0.52264(7) 0.0318(6) Uani 1 d . .
H31A H 0.73731(13) 0.5557(2) 0.52169(7) 0.038 Uiso 1 calc R .
C32 C 0.5879(2) 0.8777(2) 0.48136(11) 0.0506(8) Uani 1 d . .
H32A H 0.5331(2) 0.9009(2) 0.48642(11) 0.076 Uiso 1 calc R .
H32B H 0.5986(2) 0.8748(2) 0.44804(11) 0.076 Uiso 1 calc R .
H32C H 0.6225(2) 0.9369(2) 0.49600(11) 0.076 Uiso 1 calc R .
P P 1.06496(4) 0.38147(7) 0.63747(2) 0.0461(2) Uani 1 d . .
F1 F 0.98465(12) 0.4090(3) 0.61308(6) 0.1060(9) Uani 1 d . .
F2 F 1.0440(2) 0.2438(2) 0.64081(8) 0.1131(8) Uani 1 d . .
F3 F 1.02608(10) 0.4013(2) 0.68761(5) 0.0704(6) Uani 1 d . .
F4 F 1.08839(14) 0.5194(2) 0.63508(7) 0.0877(7) Uani 1 d . .
F5 F 1.10522(11) 0.3606(2) 0.58853(5) 0.0624(5) Uani 1 d . .
F6 F 1.14709(10) 0.3565(2) 0.66274(6) 0.0727(6) Uani 1 d . .

loop_
_geom_bond_atom_site_label_1
_geom_bond_atom_site_label_2
_geom_bond_distance
_geom_bond_site_symmetry_2
_geom_bond_publ_flag
Fe N4 2.128(2) . ?
Fe N1 2.133(2) . ?
Fe N3 2.195(2) . ?
Fe N2 2.213(2) . ?
Fe Cl1 2.2630(6) . ?
Fe Cl2 2.2673(6) . ?
N1 C5 1.353(3) . ?
N1 C1 1.362(3) . ?
N2 C11 1.349(3) . ?
N2 C7 1.357(3) . ?
N3 C21 1.326(3) . ?
N3 C25 1.363(3) . ?
N4 C31 1.340(3) . ?
N4 C27 1.373(3) . ?
C1 C2 1.355(3) . ?
C2 C3 1.394(4) . ?
C3 C4 1.404(3) . ?
C3 C6 1.506(4) . ?
C4 C5 1.367(3) . ?
C5 C7 1.487(3) . ?
C7 C8 1.381(3) . ?
C8 C9 1.413(3) . ?
C9 C10 1.385(4) . ?
C9 C12 1.484(4) . ?
C10 C11 1.366(3) . ?
C21 C22 1.394(3) . ?
C22 C23 1.384(4) . ?
C23 C24 1.386(4) . ?
C23 C26 1.513(4) . ?
C24 C25 1.393(3) . ?
C25 C27 1.488(3) . ?
C27 C28 1.388(3) . ?
C28 C29 1.387(3) . ?
C29 C30 1.386(3) . ?
C29 C32 1.509(3) . ?
C30 C31 1.380(3) . ?
P F1 1.571(2) . ?
P F2 1.575(2) . ?
P F4 1.587(2) . ?
P F5 1.588(2) . ?
P F6 1.604(2) . ?
P F3 1.608(2) . ?
